data_7005811
loop_
_publ_author_name
'Newman, Christopher P.'
'Casey-Green, Katherine'
'Clarkson, Guy J.'
'Cave, Gareth W. V.'
'Errington, W.'
'Rourke, Jonathan P.'

_publ_section_title
;
 Cyclometallated platinum(II) complexes: oxidation to, and C-H
 activation by, platinum(IV).
;
_journal_issue 29
_journal_name_full 'Dalton transactions (Cambridge, England : 2003)'
_journal_page_first 3170
_journal_page_last 3182
_journal_paper_doi 10.1039/b705609e
_journal_year 2007
_chemical_formula_sum 'C16 H12 Cl F N2 Pt'
_chemical_formula_weight 481.82
_chemical_name_systematic
;
?
;
_space_group_IT_number 14
_symmetry_cell_setting monoclinic
_symmetry_space_group_name_Hall '-P 2ybc'
_symmetry_space_group_name_H-M 'P 1 21/c 1'
_atom_sites_solution_hydrogens geom
_atom_sites_solution_primary direct
_atom_sites_solution_secondary difmap
_audit_creation_method SHELXL-97
_cell_angle_alpha 90.00
_cell_angle_beta 114.085(14)
_cell_angle_gamma 90.00
_cell_formula_units_Z 4
_cell_length_a 8.570(5)
_cell_length_b 18.793(10)
_cell_length_c 10.005(5)
_cell_measurement_reflns_used 6475
_cell_measurement_temperature 298(2)
_cell_measurement_theta_max 28.50
_cell_measurement_theta_min 2.90
_cell_volume 1471.1(14)
_computing_cell_refinement 'SAINT (Siemens, 1995)'
_computing_data_collection 'SMART (Siemens, 1994)'
_computing_data_reduction 'SAINT (Siemens, 1995)'
_computing_molecular_graphics 'SHELXTL (Sheldrick, 1997)'
_computing_publication_material 'SHELXTL (Sheldrick, 1997)'
_computing_structure_refinement 'SHELXL-97 (Sheldrick, 1997)'
_computing_structure_solution 'SHELXS-97 (Sheldrick, 1990)'
_diffrn_ambient_temperature 298(2)
_diffrn_detector_area_resol_mean 8.192
_diffrn_measured_fraction_theta_full 0.997
_diffrn_measured_fraction_theta_max 0.939
_diffrn_measurement_device_type 'Siemens SMART diffractometer'
_diffrn_measurement_method '\w scans'
_diffrn_radiation_monochromator graphite
_diffrn_radiation_source 'fine-focus sealed tube'
_diffrn_radiation_type MoK\a
_diffrn_radiation_wavelength 0.71073
_diffrn_reflns_av_R_equivalents 0.1163
_diffrn_reflns_av_sigmaI/netI 0.0835
_diffrn_reflns_limit_h_max 11
_diffrn_reflns_limit_h_min -11
_diffrn_reflns_limit_k_max 25
_diffrn_reflns_limit_k_min -24
_diffrn_reflns_limit_l_max 13
_diffrn_reflns_limit_l_min -13
_diffrn_reflns_number 14099
_diffrn_reflns_theta_full 28.00
_diffrn_reflns_theta_max 29.25
_diffrn_reflns_theta_min 2.17
_diffrn_standards_decay_% nil
_exptl_absorpt_coefficient_mu 9.723
_exptl_absorpt_correction_T_max 0.4431
_exptl_absorpt_correction_T_min 0.2430
_exptl_absorpt_correction_type multi-scan
_exptl_absorpt_process_details 'SADABS (Sheldrick, 1996)'
_exptl_crystal_colour yellow
_exptl_crystal_density_diffrn 2.175
_exptl_crystal_density_method 'not measured'
_exptl_crystal_description block
_exptl_crystal_F_000 904
_exptl_crystal_size_max 0.20
_exptl_crystal_size_mid 0.10
_exptl_crystal_size_min 0.10
_refine_diff_density_max 2.338
_refine_diff_density_min -1.937
_refine_diff_density_rms 0.226
_refine_ls_extinction_method none
_refine_ls_goodness_of_fit_ref 0.935
_refine_ls_hydrogen_treatment constr
_refine_ls_matrix_type full
_refine_ls_number_parameters 190
_refine_ls_number_reflns 3752
_refine_ls_number_restraints 0
_refine_ls_restrained_S_all 0.935
_refine_ls_R_factor_all 0.0609
_refine_ls_R_factor_gt 0.0425
_refine_ls_shift/su_max 0.001
_refine_ls_shift/su_mean 0.000
_refine_ls_structure_factor_coef Fsqd
_refine_ls_weighting_details 'calc w=1/[\s^2^(Fo^2^)+(0.0500P)^2^+0.0000P] where P=(Fo^2^+2Fc^2^)/3'
_refine_ls_weighting_scheme calc
_refine_ls_wR_factor_gt 0.0946
_refine_ls_wR_factor_ref 0.0975
_reflns_number_gt 2644
_reflns_number_total 3752
_reflns_threshold_expression >2sigma(I)
_cod_data_source_file b705609e.txt
_cod_data_source_block 6b
_cod_depositor_comments
;
The following automatic conversions were performed:
'_symmetry_cell_setting' value 'Monoclinic' changed to 'monoclinic'
according to '/home/saulius/struct/CIF-dictionaries/cif_core.dic'
dictionary named 'cif_core.dic' version 2.4.1 from 2010-06-29.

Automatic conversion script
Id: cif_fix_enum 1527 2010-12-29 10:47:43Z saulius 
;
_cod_original_cell_volume 1471.1(13)
_cod_original_sg_symbol_H-M P2(1)/c
_cod_database_code 7005811

loop_
_symmetry_equiv_pos_as_xyz
'x, y, z'
'-x, y+1/2, -z+1/2'
'-x, -y, -z'
'x, -y-1/2, z-1/2'

loop_
_atom_site_label
_atom_site_type_symbol
_atom_site_fract_x
_atom_site_fract_y
_atom_site_fract_z
_atom_site_U_iso_or_equiv
_atom_site_adp_type
_atom_site_occupancy
_atom_site_symmetry_multiplicity
_atom_site_calc_flag
_atom_site_refinement_flags
_atom_site_disorder_assembly
_atom_site_disorder_group
Pt1 Pt 0.14292(3) 0.425833(12) 0.24302(3) 0.04190(11) Uani 1 1 d . . .
Cl1 Cl 0.0485(3) 0.53013(9) 0.3264(3) 0.0675(5) Uani 1 1 d . . .
N101 N -0.0160(7) 0.3552(3) 0.2764(7) 0.0500(14) Uani 1 1 d . . .
C102 C -0.1269(8) 0.3704(4) 0.3358(9) 0.0546(17) Uani 1 1 d . . .
H10A H -0.1368 0.4172 0.3613 0.066 Uiso 1 1 calc R . .
C103 C -0.2255(9) 0.3195(4) 0.3601(9) 0.064(2) Uani 1 1 d . . .
H10B H -0.3002 0.3314 0.4028 0.077 Uiso 1 1 calc R . .
C104 C -0.2131(9) 0.2492(4) 0.3201(10) 0.065(2) Uani 1 1 d . . .
H10C H -0.2835 0.2141 0.3310 0.078 Uiso 1 1 calc R . .
C105 C -0.0937(10) 0.2325(4) 0.2637(8) 0.0584(18) Uani 1 1 d . . .
H10D H -0.0787 0.1856 0.2419 0.070 Uiso 1 1 calc R . .
C106 C 0.0018(8) 0.2857(4) 0.2405(7) 0.0477(15) Uani 1 1 d . . .
C107 C 0.1336(7) 0.2763(3) 0.1836(7) 0.0442(13) Uani 1 1 d . . .
C108 C 0.1707(9) 0.2110(3) 0.1388(9) 0.0548(17) Uani 1 1 d . . .
H10E H 0.1155 0.1701 0.1491 0.066 Uiso 1 1 calc R . .
C109 C 0.2891(9) 0.2070(4) 0.0792(8) 0.0563(18) Uani 1 1 d . . .
H10F H 0.3160 0.1635 0.0494 0.068 Uiso 1 1 calc R . .
F110 F 0.4848(6) 0.2652(2) 0.0052(6) 0.0728(12) Uani 1 1 d . . .
C110 C 0.3671(9) 0.2689(4) 0.0646(8) 0.0545(16) Uani 1 1 d . . .
C111 C 0.3347(8) 0.3337(4) 0.1102(8) 0.0512(16) Uani 1 1 d . . .
H11A H 0.3925 0.3740 0.1011 0.061 Uiso 1 1 calc R . .
C112 C 0.2133(7) 0.3389(3) 0.1708(7) 0.0437(14) Uani 1 1 d . . .
N201 N 0.3158(6) 0.4886(3) 0.2103(7) 0.0462(13) Uani 1 1 d . . .
C202 C 0.4779(8) 0.4893(3) 0.3070(8) 0.0491(15) Uani 1 1 d . . .
H20A H 0.5089 0.4617 0.3911 0.059 Uiso 1 1 calc R . .
C203 C 0.6003(8) 0.5288(4) 0.2878(9) 0.0570(18) Uani 1 1 d . . .
H20B H 0.7131 0.5267 0.3562 0.068 Uiso 1 1 calc R . .
C204 C 0.5565(10) 0.5717(4) 0.1675(9) 0.062(2) Uani 1 1 d . . .
H20C H 0.6383 0.5994 0.1532 0.075 Uiso 1 1 calc R . .
C205 C 0.3869(10) 0.5729(4) 0.0671(10) 0.066(2) Uani 1 1 d . . .
H20D H 0.3524 0.6009 -0.0168 0.079 Uiso 1 1 calc R . .
C206 C 0.2705(9) 0.5312(4) 0.0956(8) 0.0566(18) Uani 1 1 d . . .
H20E H 0.1559 0.5332 0.0313 0.068 Uiso 1 1 calc R . .

loop_
_atom_site_aniso_label
_atom_site_aniso_U_11
_atom_site_aniso_U_22
_atom_site_aniso_U_33
_atom_site_aniso_U_23
_atom_site_aniso_U_13
_atom_site_aniso_U_12
Pt1 0.03913(14) 0.03767(14) 0.04950(18) 0.00477(10) 0.01871(11) 0.00005(9)
Cl1 0.0759(12) 0.0455(9) 0.1025(17) -0.0008(9) 0.0581(12) 0.0029(8)
N101 0.044(3) 0.043(3) 0.063(4) 0.012(3) 0.021(3) 0.004(2)
C102 0.047(4) 0.061(4) 0.061(5) 0.010(4) 0.027(3) 0.004(3)
C103 0.046(4) 0.078(5) 0.074(6) 0.019(4) 0.031(4) 0.000(4)
C104 0.047(4) 0.071(5) 0.082(6) 0.019(4) 0.032(4) -0.009(3)
C105 0.064(4) 0.050(4) 0.050(4) 0.005(3) 0.012(4) -0.018(3)
C106 0.043(3) 0.055(4) 0.039(4) 0.000(3) 0.011(3) -0.009(3)
C107 0.042(3) 0.047(3) 0.040(3) 0.004(3) 0.012(3) -0.002(3)
C108 0.055(4) 0.039(3) 0.062(5) 0.001(3) 0.015(3) -0.002(3)
C109 0.055(4) 0.045(4) 0.058(5) -0.006(3) 0.012(3) 0.007(3)
F110 0.075(3) 0.073(3) 0.089(4) -0.007(2) 0.052(3) 0.006(2)
C110 0.056(4) 0.058(4) 0.049(4) -0.001(3) 0.021(3) 0.004(3)
C111 0.049(3) 0.048(3) 0.060(5) -0.006(3) 0.026(3) -0.007(3)
C112 0.041(3) 0.038(3) 0.046(4) -0.002(3) 0.011(3) -0.005(2)
N201 0.041(3) 0.039(3) 0.062(4) 0.000(2) 0.024(3) -0.001(2)
C202 0.051(4) 0.046(3) 0.052(4) 0.003(3) 0.022(3) 0.001(3)
C203 0.039(3) 0.054(4) 0.078(6) -0.008(4) 0.023(4) -0.003(3)
C204 0.062(4) 0.070(5) 0.062(5) -0.014(4) 0.032(4) -0.018(4)
C205 0.070(5) 0.063(5) 0.063(5) 0.005(4) 0.025(4) -0.021(4)
C206 0.046(4) 0.070(5) 0.051(5) 0.007(4) 0.017(3) -0.006(3)

loop_
_atom_type_symbol
_atom_type_description
_atom_type_scat_dispersion_real
_atom_type_scat_dispersion_imag
_atom_type_scat_source
C C 0.0033 0.0016 'International Tables Vol C Tables 4.2.6.8 and 6.1.1.4'
H H 0.0000 0.0000 'International Tables Vol C Tables 4.2.6.8 and 6.1.1.4'
N N 0.0061 0.0033 'International Tables Vol C Tables 4.2.6.8 and 6.1.1.4'
F F 0.0171 0.0103 'International Tables Vol C Tables 4.2.6.8 and 6.1.1.4'
Cl Cl 0.1484 0.1585 'International Tables Vol C Tables 4.2.6.8 and 6.1.1.4'
Pt Pt -1.7033 8.3905 'International Tables Vol C Tables 4.2.6.8 and 6.1.1.4'

loop_
_geom_angle_atom_site_label_1
_geom_angle_atom_site_label_2
_geom_angle_atom_site_label_3
_geom_angle
_geom_angle_site_symmetry_1
_geom_angle_site_symmetry_3
_geom_angle_publ_flag
C112 Pt1 N201 94.0(2) . . ?
C112 Pt1 N101 81.1(2) . . ?
N201 Pt1 N101 174.7(2) . . ?
C112 Pt1 Cl1 178.22(18) . . ?
N201 Pt1 Cl1 87.30(15) . . ?
N101 Pt1 Cl1 97.66(17) . . ?
C102 N101 C106 119.4(6) . . ?
C102 N101 Pt1 125.4(5) . . ?
C106 N101 Pt1 115.1(5) . . ?
N101 C102 C103 122.2(7) . . ?
N101 C102 H10A 118.9 . . ?
C103 C102 H10A 118.9 . . ?
C102 C103 C104 119.1(7) . . ?
C102 C103 H10B 120.4 . . ?
C104 C103 H10B 120.4 . . ?
C105 C104 C103 118.9(6) . . ?
C105 C104 H10C 120.5 . . ?
C103 C104 H10C 120.5 . . ?
C106 C105 C104 119.7(7) . . ?
C106 C105 H10D 120.2 . . ?
C104 C105 H10D 120.2 . . ?
C105 C106 N101 120.5(7) . . ?
C105 C106 C107 125.9(7) . . ?
N101 C106 C107 113.5(6) . . ?
C108 C107 C112 122.2(6) . . ?
C108 C107 C106 123.0(6) . . ?
C112 C107 C106 114.8(6) . . ?
C109 C108 C107 119.8(6) . . ?
C109 C108 H10E 120.1 . . ?
C107 C108 H10E 120.1 . . ?
C108 C109 C110 118.3(6) . . ?
C108 C109 H10F 120.8 . . ?
C110 C109 H10F 120.8 . . ?
F110 C110 C111 118.6(6) . . ?
F110 C110 C109 118.6(6) . . ?
C111 C110 C109 122.9(7) . . ?
C110 C111 C112 119.6(6) . . ?
C110 C111 H11A 120.2 . . ?
C112 C111 H11A 120.2 . . ?
C107 C112 C111 117.2(6) . . ?
C107 C112 Pt1 115.5(5) . . ?
C111 C112 Pt1 127.3(5) . . ?
C206 N201 C202 118.4(6) . . ?
C206 N201 Pt1 121.3(4) . . ?
C202 N201 Pt1 120.3(5) . . ?
N201 C202 C203 122.6(7) . . ?
N201 C202 H20A 118.7 . . ?
C203 C202 H20A 118.7 . . ?
C202 C203 C204 119.7(7) . . ?
C202 C203 H20B 120.2 . . ?
C204 C203 H20B 120.2 . . ?
C203 C204 C205 118.4(7) . . ?
C203 C204 H20C 120.8 . . ?
C205 C204 H20C 120.8 . . ?
C206 C205 C204 118.0(8) . . ?
C206 C205 H20D 121.0 . . ?
C204 C205 H20D 121.0 . . ?
N201 C206 C205 122.7(7) . . ?
N201 C206 H20E 118.6 . . ?
C205 C206 H20E 118.6 . . ?

loop_
_geom_bond_atom_site_label_1
_geom_bond_atom_site_label_2
_geom_bond_distance
_geom_bond_site_symmetry_2
_geom_bond_publ_flag
Pt1 C112 1.977(6) . ?
Pt1 N201 2.022(5) . ?
Pt1 N101 2.025(5) . ?
Pt1 Cl1 2.397(2) . ?
N101 C102 1.341(8) . ?
N101 C106 1.380(9) . ?
C102 C103 1.361(9) . ?
C102 H10A 0.9300 . ?
C103 C104 1.398(11) . ?
C103 H10B 0.9300 . ?
C104 C105 1.391(11) . ?
C104 H10C 0.9300 . ?
C105 C106 1.370(9) . ?
C105 H10D 0.9300 . ?
C106 C107 1.467(9) . ?
C107 C108 1.388(9) . ?
C107 C112 1.392(9) . ?
C108 C109 1.373(10) . ?
C108 H10E 0.9300 . ?
C109 C110 1.380(10) . ?
C109 H10F 0.9300 . ?
F110 C110 1.366(8) . ?
C110 C111 1.367(9) . ?
C111 C112 1.405(9) . ?
C111 H11A 0.9300 . ?
N201 C206 1.321(9) . ?
N201 C202 1.330(8) . ?
C202 C203 1.361(9) . ?
C202 H20A 0.9300 . ?
C203 C204 1.369(11) . ?
C203 H20B 0.9300 . ?
C204 C205 1.389(11) . ?
C204 H20C 0.9300 . ?
C205 C206 1.387(10) . ?
C205 H20D 0.9300 . ?
C206 H20E 0.9300 . ?
